data_7203973
loop_
_publ_author_name
'Green, Mark'
'Norager, Sebastian'
'Moriarty, Philip'
'Motevalli, Majid'
'O'Brien, Paul'

_publ_section_title
;
 On the synthesis and manipulation of InAs quantum dots
;
_journal_issue 8
_journal_name_full 'Journal of Materials Chemistry'
_journal_page_first 1939
_journal_paper_doi 10.1039/b001354o
_journal_volume 10
_journal_year 2000
_chemical_formula_structural 'C50 H80 O8 IN2'
_chemical_formula_sum 'C21 H27 Cl3 In N3'
_chemical_formula_weight 542.63
_chemical_name_systematic
;
 ?
;
_space_group_IT_number 2
_symmetry_cell_setting triclinic
_symmetry_space_group_name_Hall '-P 1'
_symmetry_space_group_name_H-M 'P -1'
_atom_sites_solution_hydrogens geom
_atom_sites_solution_primary direct
_atom_sites_solution_secondary difmap
_cell_angle_alpha 74.970(10)
_cell_angle_beta 83.31(2)
_cell_angle_gamma 89.26(2)
_cell_formula_units_Z 8
_cell_length_a 9.7330(10)
_cell_length_b 20.826(2)
_cell_length_c 25.311(3)
_cell_measurement_reflns_used 25
_cell_measurement_temperature 293(2)
_cell_measurement_theta_max 12.49
_cell_measurement_theta_min 8.12
_cell_measurement_wavelength 0.71073
_cell_volume 4920.5(10)
_computing_cell_refinement 'CAD4/PC(Enraf Nonius, 1992)'
_computing_data_collection 'CAD4/PC(Enraf Nonius, 1992)'
_computing_data_reduction 'XCAD4 (Harms & Wocadlo, 1995)'
_computing_structure_refinement 'SHELXL-97 (Sheldrick, 1997)'
_diffrn_ambient_temperature 293(2)
_diffrn_detector 'scintillation LiI'
_diffrn_detector_dtime 1.195
_diffrn_measured_fraction_theta_full 0.993
_diffrn_measured_fraction_theta_max 0.993
_diffrn_measurement_device '\k-geometry diffractometer'
_diffrn_measurement_device_type 'Enraf Nonius CAD4'
_diffrn_measurement_method 'non-profiled omega/2theta scans'
_diffrn_orient_matrix_type
;
  x-axis points to radiation source
  the matrix is specified in reciprocal space
;
_diffrn_orient_matrix_UB_11 -0.4485E-2
_diffrn_orient_matrix_UB_12 0.47432E-1
_diffrn_orient_matrix_UB_13 0.1695E-2
_diffrn_orient_matrix_UB_21 -0.00571
_diffrn_orient_matrix_UB_22 -0.14765E-1
_diffrn_orient_matrix_UB_23 0.04108
_diffrn_orient_matrix_UB_31 0.103204
_diffrn_orient_matrix_UB_32 0.00214
_diffrn_orient_matrix_UB_33 -0.2492E-2
_diffrn_radiation_monochromator graphite
_diffrn_radiation_type MoK\a
_diffrn_radiation_wavelength 0.71073
_diffrn_reflns_av_R_equivalents 0
_diffrn_reflns_av_sigmaI/netI 0.1788
_diffrn_reflns_limit_h_max 11
_diffrn_reflns_limit_h_min -11
_diffrn_reflns_limit_k_max 24
_diffrn_reflns_limit_k_min -23
_diffrn_reflns_limit_l_max 30
_diffrn_reflns_limit_l_min 0
_diffrn_reflns_number 17345
_diffrn_reflns_theta_full 25.06
_diffrn_reflns_theta_max 25.06
_diffrn_reflns_theta_min 1.01
_diffrn_source 'Enraf Nonius FR590'
_diffrn_standards_decay_% 7
_diffrn_standards_interval_time 60
_diffrn_standards_number 2
_exptl_absorpt_coefficient_mu 1.298
_exptl_absorpt_correction_T_max 0.7873
_exptl_absorpt_correction_T_min 0.4953
_exptl_absorpt_correction_type psi-scan
_exptl_absorpt_process_details
;
North A.C.T., Phillips D.C. & Mathews F.S. (1968) Acta. Cryst. A24, 351
        Number of psi-scan sets used was   3
        Theta correction was applied.
        Averaged transmission function was used.
        No Fourier smoothing was applied.
;
_exptl_crystal_colour 'tranparent, orange'
_exptl_crystal_density_diffrn 1.465
_exptl_crystal_density_method 'not measured'
_exptl_crystal_description plate
_exptl_crystal_F_000 2192
_exptl_crystal_size_max 0.4
_exptl_crystal_size_mid 0.2
_exptl_crystal_size_min 0.2
_refine_diff_density_max 0.96
_refine_diff_density_min -0.892
_refine_diff_density_rms 0.134
_refine_ls_extinction_coef 0.00041(14)
_refine_ls_extinction_expression Fc^*^=kFc[1+0.001xFc^2^\l^3^/sin(2\q)]^-1/4^
_refine_ls_extinction_method SHELXL
_refine_ls_goodness_of_fit_ref 0.825
_refine_ls_hydrogen_treatment mixed
_refine_ls_matrix_type full
_refine_ls_number_parameters 883
_refine_ls_number_reflns 17345
_refine_ls_number_restraints 312
_refine_ls_restrained_S_all 0.818
_refine_ls_R_factor_all 0.2443
_refine_ls_R_factor_gt 0.0953
_refine_ls_shift/su_max 8.621
_refine_ls_shift/su_mean 0.322
_refine_ls_structure_factor_coef Fsqd
_refine_ls_weighting_scheme calc
_refine_ls_wR_factor_gt 0.2874
_refine_ls_wR_factor_ref 0.3465
_reflns_number_gt 5497
_reflns_number_total 17345
_reflns_threshold_expression >2sigma(I)
_cod_data_source_file b001354o.txt
_cod_data_source_block xray
_cod_depositor_comments
;
The following automatic conversions were performed:
'_symmetry_cell_setting' value 'Triclinic' changed to 'triclinic'
according to '/home/saulius/struct/CIF-dictionaries/cif_core.dic'
dictionary named 'cif_core.dic' version 2.4.1 from 2010-06-29.

Automatic conversion script
Id: cif_fix_enum 1527 2010-12-29 10:47:43Z saulius 
;
_cod_original_cell_volume 4920.5(9)
_cod_database_code 7203973
_exptl_absorpt_factor_mur 0.237
_exptl_absorpt_correction_t_ave 0.616
_diffrn_standards_decay_corr_max 1.255
_diffrn_standards_decay_corr_min 0.965

loop_
_symmetry_equiv_pos_as_xyz
'x, y, z'
'-x, -y, -z'

loop_
_atom_site_label
_atom_site_type_symbol
_atom_site_fract_x
_atom_site_fract_y
_atom_site_fract_z
_atom_site_U_iso_or_equiv
_atom_site_adp_type
_atom_site_occupancy
_atom_site_symmetry_multiplicity
_atom_site_calc_flag
_atom_site_refinement_flags
_atom_site_disorder_assembly
_atom_site_disorder_group
In1 In 0.18697(17) 0.19004(8) 0.20330(6) 0.0766(5) Uani 1 1 d U . .
Cl1 Cl -0.0270(8) 0.1287(4) 0.2428(3) 0.128(3) Uani 1 1 d U . .
Cl2 Cl 0.3411(7) 0.1078(3) 0.2525(3) 0.1003(18) Uani 1 1 d U . .
Cl3 Cl 0.0641(6) 0.2795(3) 0.1430(3) 0.0980(17) Uani 1 1 d U . .
N1 N 0.2160(14) 0.1389(6) 0.1332(4) 0.079(4) Uani 1 1 d GU . .
C1 C 0.2313(15) 0.1740(4) 0.0781(5) 0.085(6) Uani 1 1 d GU . .
H1 H 0.2362 0.2202 0.0685 0.18(6) Uiso 1 1 calc R . .
C2 C 0.2391(17) 0.1401(6) 0.0372(4) 0.100(8) Uani 1 1 d GU . .
H2 H 0.2493 0.1636 0.0003 0.18(6) Uiso 1 1 calc R . .
C3 C 0.2317(16) 0.0710(6) 0.0515(5) 0.082(6) Uani 1 1 d GU . .
C4 C 0.2165(16) 0.0359(4) 0.1067(6) 0.089(6) Uani 1 1 d GU . .
H4 H 0.2115 -0.0103 0.1163 0.18(6) Uiso 1 1 calc R . .
C5 C 0.2086(15) 0.0698(6) 0.1475(4) 0.088(6) Uani 1 1 d GU . .
H5 H 0.1984 0.0463 0.1844 0.18(6) Uiso 1 1 calc R . .
C6 C 0.239(6) 0.0327(14) 0.0088(12) 0.21(2) Uani 1 1 d U . .
H6A H 0.3294 0.013 0.0078 0.258 Uiso 1 1 calc R . .
H6B H 0.1723 -0.0039 0.0228 0.258 Uiso 1 1 calc R . .
C7 C 0.220(7) 0.057(2) -0.0389(17) 0.35(4) Uani 1 1 d U . .
H7A H 0.1507 0.0317 -0.049 0.525 Uiso 1 1 calc R . .
H7B H 0.3048 0.0574 -0.0624 0.525 Uiso 1 1 calc R . .
H7C H 0.1891 0.1021 -0.0429 0.525 Uiso 1 1 calc R . .
N2 N 0.3935(10) 0.2518(5) 0.1643(5) 0.069(3) Uani 1 1 d GU . .
C8 C 0.3864(11) 0.3204(6) 0.1560(5) 0.074(5) Uani 1 1 d GU . .
H8 H 0.3027 0.3397 0.1643 0.32(11) Uiso 1 1 calc R . .
C9 C 0.5042(14) 0.3600(5) 0.1352(6) 0.084(5) Uani 1 1 d GU . .
H9 H 0.4995 0.4059 0.1297 0.32(11) Uiso 1 1 calc R . .
C10 C 0.6292(11) 0.3311(7) 0.1228(6) 0.087(6) Uani 1 1 d GU . .
C11 C 0.6364(10) 0.2625(7) 0.1311(6) 0.094(6) Uani 1 1 d GU . .
H11 H 0.72 0.2432 0.1228 0.32(11) Uiso 1 1 calc R . .
C12 C 0.5185(13) 0.2229(5) 0.1518(6) 0.086(6) Uani 1 1 d GU . .
H12 H 0.5233 0.1771 0.1574 0.32(11) Uiso 1 1 calc R . .
C13 C 0.763(3) 0.3717(15) 0.1015(13) 0.126(9) Uani 1 1 d U . .
H13A H 0.7548 0.4129 0.1127 0.152 Uiso 1 1 calc R . .
H13B H 0.8383 0.3471 0.119 0.152 Uiso 1 1 calc R . .
C14 C 0.797(3) 0.3867(19) 0.0450(13) 0.180(17) Uani 1 1 d U . .
H14A H 0.7714 0.3499 0.0317 0.27 Uiso 1 1 calc R . .
H14B H 0.8946 0.3952 0.0361 0.27 Uiso 1 1 calc R . .
H14C H 0.7478 0.4254 0.028 0.27 Uiso 1 1 calc R . .
N3 N 0.1845(14) 0.2487(6) 0.2686(5) 0.081(4) Uani 1 1 d GU . .
C15 C 0.2906(13) 0.2429(7) 0.3017(6) 0.093(6) Uani 1 1 d GU . .
H15 H 0.364 0.2148 0.2976 0.32(10) Uiso 1 1 calc R . .
C16 C 0.2870(14) 0.2788(8) 0.3411(6) 0.103(7) Uani 1 1 d GU . .
H16 H 0.358 0.2749 0.3633 0.32(10) Uiso 1 1 calc R . .
C17 C 0.1773(16) 0.3207(7) 0.3472(5) 0.091(6) Uani 1 1 d GU . .
C18 C 0.0712(13) 0.3266(7) 0.3140(6) 0.096(6) Uani 1 1 d GU . .
H18 H -0.0022 0.3546 0.3181 0.32(10) Uiso 1 1 calc R . .
C19 C 0.0748(12) 0.2906(7) 0.2747(5) 0.088(6) Uani 1 1 d GU . .
H19 H 0.0038 0.2945 0.2525 0.32(10) Uiso 1 1 calc R . .
C20 C 0.172(3) 0.3579(13) 0.3918(10) 0.108(8) Uani 1 1 d U . .
H20A H 0.2651 0.3657 0.3989 0.129 Uiso 1 1 calc R . .
H20B H 0.1296 0.4007 0.3791 0.129 Uiso 1 1 calc R . .
C21 C 0.093(4) 0.3208(16) 0.4423(12) 0.170(15) Uani 1 1 d U . .
H21A H -0.0037 0.3232 0.4381 0.254 Uiso 1 1 calc R . .
H21B H 0.1102 0.3394 0.472 0.254 Uiso 1 1 calc R . .
H21C H 0.1207 0.2752 0.4504 0.254 Uiso 1 1 calc R . .
In2 In 0.75740(16) 0.20510(8) -0.09333(7) 0.0779(5) Uani 1 1 d U . .
Cl4 Cl 0.8981(7) 0.2941(3) -0.0757(3) 0.1033(19) Uani 1 1 d U . .
Cl5 Cl 0.9552(7) 0.1412(3) -0.1145(3) 0.116(2) Uani 1 1 d U . .
Cl6 Cl 0.5886(7) 0.1265(3) -0.1089(3) 0.0973(17) Uani 1 1 d U . .
N4 N 0.7625(13) 0.2643(6) -0.1830(4) 0.078(3) Uani 1 1 d GU . .
C22 C 0.7640(15) 0.2290(5) -0.2227(6) 0.087(6) Uani 1 1 d GU . .
H22 H 0.7505 0.1831 -0.2121 0.42(13) Uiso 1 1 calc R . .
C23 C 0.7856(17) 0.2622(8) -0.2782(5) 0.097(7) Uani 1 1 d GU . .
H23 H 0.7866 0.2386 -0.3048 0.42(13) Uiso 1 1 calc R . .
C24 C 0.8058(17) 0.3308(8) -0.2941(4) 0.097(7) Uani 1 1 d GU . .
C25 C 0.8043(16) 0.3662(5) -0.2544(6) 0.094(6) Uani 1 1 d GU . .
H25 H 0.8178 0.4121 -0.265 0.42(13) Uiso 1 1 calc R . .
C26 C 0.7827(15) 0.3329(6) -0.1988(5) 0.098(7) Uani 1 1 d GU . .
H26 H 0.7817 0.3566 -0.1723 0.42(13) Uiso 1 1 calc R . .
C27 C 0.825(4) 0.3676(16) -0.3548(11) 0.143(12) Uani 1 1 d U . .
H27A H 0.7362 0.3868 -0.3635 0.171 Uiso 1 1 calc R . .
H27B H 0.8884 0.4044 -0.3588 0.171 Uiso 1 1 calc R . .
C28 C 0.867(8) 0.339(2) -0.3916(15) 0.38(5) Uani 1 1 d U . .
H28A H 0.9438 0.3118 -0.3806 0.572 Uiso 1 1 calc R . .
H28B H 0.8945 0.3719 -0.4254 0.572 Uiso 1 1 calc R . .
H28C H 0.7931 0.3118 -0.3968 0.572 Uiso 1 1 calc R . .
N5 N 0.5630(10) 0.2642(5) -0.0707(4) 0.074(3) Uani 1 1 d GU . .
C29 C 0.4463(12) 0.2691(6) -0.0983(4) 0.080(6) Uani 1 1 d GU . .
H29 H 0.4476 0.2527 -0.1292 0.22(5) Uiso 1 1 calc R . .
C30 C 0.3277(10) 0.2984(5) -0.0797(4) 0.080(5) Uani 1 1 d GU . .
H30 H 0.2497 0.3017 -0.0982 0.22(5) Uiso 1 1 calc R . .
C31 C 0.3258(8) 0.3229(4) -0.0335(3) 0.074(5) Uani 1 1 d GU . .
C32 C 0.4424(11) 0.3181(6) -0.0059(4) 0.085(6) Uani 1 1 d GU . .
H32 H 0.4411 0.3345 0.025 0.22(5) Uiso 1 1 calc R . .
C33 C 0.5610(9) 0.2887(6) -0.0245(5) 0.076(5) Uani 1 1 d GU . .
H33 H 0.639 0.2855 -0.006 0.22(5) Uiso 1 1 calc R . .
C34 C 0.1912(11) 0.3535(7) -0.0121(5) 0.100(7) Uani 1 1 d GU . .
H34A H 0.1116 0.3278 -0.0153 0.121 Uiso 1 1 calc R . .
H34B H 0.1922 0.3523 0.0264 0.121 Uiso 1 1 calc R . .
C35 C 0.1801(15) 0.4256(7) -0.0459(7) 0.140(12) Uani 1 1 d GU . .
H35A H 0.2266 0.4546 -0.0296 0.21 Uiso 1 1 calc R . .
H35B H 0.0844 0.4372 -0.0463 0.21 Uiso 1 1 calc R . .
H35C H 0.2222 0.4301 -0.0829 0.21 Uiso 1 1 calc R . .
N6 N 0.7390(13) 0.1537(6) -0.0004(4) 0.080(4) Uani 1 1 d GU . .
C36 C 0.6172(11) 0.1198(7) 0.0253(6) 0.083(5) Uani 1 1 d GU . .
H36 H 0.5426 0.1198 0.0054 0.22(5) Uiso 1 1 calc R . .
C37 C 0.6067(13) 0.0859(7) 0.0807(6) 0.092(6) Uani 1 1 d GU . .
H37 H 0.5252 0.0632 0.0979 0.22(5) Uiso 1 1 calc R . .
C38 C 0.7181(17) 0.0860(8) 0.1104(4) 0.105(7) Uani 1 1 d GU . .
C39 C 0.8399(14) 0.1199(8) 0.0847(6) 0.104(7) Uani 1 1 d GU . .
H39 H 0.9145 0.1199 0.1046 0.22(5) Uiso 1 1 calc R . .
C40 C 0.8504(11) 0.1538(7) 0.0293(6) 0.091(6) Uani 1 1 d GU . .
H40 H 0.9319 0.1764 0.0121 0.22(5) Uiso 1 1 calc R . .
C41 C 0.714(4) 0.0469(16) 0.1708(11) 0.146(11) Uani 1 1 d U . .
H41A H 0.8016 0.0242 0.1749 0.175 Uiso 1 1 calc R . .
H41B H 0.7103 0.0788 0.1928 0.175 Uiso 1 1 calc R . .
C42 C 0.603(4) -0.0027(17) 0.1949(13) 0.181(16) Uani 1 1 d U . .
H42A H 0.5248 0.0081 0.1745 0.271 Uiso 1 1 calc R . .
H42B H 0.5763 -0.0025 0.2326 0.271 Uiso 1 1 calc R . .
H42C H 0.6352 -0.046 0.1933 0.271 Uiso 1 1 calc R . .
In3 In 0.30505(17) 0.51398(8) -0.28029(7) 0.0811(5) Uani 1 1 d U . .
Cl7 Cl 0.4871(7) 0.5137(3) -0.3553(2) 0.0992(18) Uani 1 1 d U . .
Cl8 Cl 0.1083(7) 0.5104(4) -0.3316(3) 0.115(2) Uani 1 1 d U . .
Cl9 Cl 0.1556(7) 0.5201(3) -0.1970(3) 0.0997(18) Uani 1 1 d U . .
N7 N 0.3189(13) 0.6270(5) -0.3049(5) 0.078(3) Uani 1 1 d GU . .
C43 C 0.3168(16) 0.6636(7) -0.2660(4) 0.108(8) Uani 1 1 d GU . .
H43 H 0.322 0.6421 -0.2292 0.41(12) Uiso 1 1 calc R . .
C44 C 0.3067(17) 0.7325(7) -0.2822(6) 0.109(8) Uani 1 1 d GU . .
H44 H 0.3053 0.7569 -0.2562 0.41(12) Uiso 1 1 calc R . .
C45 C 0.2989(15) 0.7647(5) -0.3372(7) 0.092(6) Uani 1 1 d GU . .
C46 C 0.3010(16) 0.7281(7) -0.3760(5) 0.091(6) Uani 1 1 d GU . .
H46 H 0.2957 0.7496 -0.4128 0.41(12) Uiso 1 1 calc R . .
C47 C 0.3110(15) 0.6592(7) -0.3599(5) 0.101(7) Uani 1 1 d GU . .
H47 H 0.3124 0.6347 -0.3859 0.41(12) Uiso 1 1 calc R . .
C48 C 0.280(3) 0.8385(13) -0.3544(13) 0.134(10) Uani 1 1 d U . .
H48A H 0.2674 0.8511 -0.3931 0.161 Uiso 1 1 calc R . .
H48B H 0.1961 0.8491 -0.334 0.161 Uiso 1 1 calc R . .
C49 C 0.388(4) 0.8766(15) -0.3466(17) 0.188(17) Uani 1 1 d U . .
H49A H 0.4064 0.8624 -0.309 0.281 Uiso 1 1 calc R . .
H49B H 0.3621 0.9225 -0.355 0.281 Uiso 1 1 calc R . .
H49C H 0.4688 0.8714 -0.3704 0.281 Uiso 1 1 calc R . .
N8 N 0.3017(13) 0.4011(5) -0.2516(5) 0.082(4) Uani 1 1 d GU . .
C50 C 0.1817(11) 0.3670(6) -0.2239(6) 0.087(6) Uani 1 1 d GU . .
H50 H 0.1051 0.3903 -0.2141 0.20(6) Uiso 1 1 calc R . .
C51 C 0.1763(12) 0.2979(6) -0.2109(6) 0.091(6) Uani 1 1 d GU . .
H51 H 0.096 0.2751 -0.1923 0.20(6) Uiso 1 1 calc R . .
C52 C 0.2908(15) 0.2629(5) -0.2255(6) 0.077(5) Uani 1 1 d GU . .
C53 C 0.4107(12) 0.2971(6) -0.2532(6) 0.095(7) Uani 1 1 d GU . .
H53 H 0.4873 0.2737 -0.263 0.20(6) Uiso 1 1 calc R . .
C54 C 0.4162(10) 0.3661(6) -0.2663(5) 0.084(6) Uani 1 1 d GU . .
H54 H 0.4965 0.3889 -0.2848 0.20(6) Uiso 1 1 calc R . .
C55 C 0.283(3) 0.1865(11) -0.2102(11) 0.108(7) Uani 1 1 d U . .
H55A H 0.3757 0.1689 -0.2137 0.129 Uiso 1 1 calc R . .
H55B H 0.2424 0.1697 -0.1723 0.129 Uiso 1 1 calc R . .
C56 C 0.195(3) 0.1647(12) -0.2492(13) 0.144(11) Uani 1 1 d U . .
H56A H 0.1145 0.192 -0.2536 0.216 Uiso 1 1 calc R . .
H56B H 0.1663 0.1191 -0.2339 0.216 Uiso 1 1 calc R . .
H56C H 0.2481 0.1695 -0.2844 0.216 Uiso 1 1 calc R . .
N9 N 0.4882(12) 0.5066(6) -0.2251(5) 0.079(4) Uani 1 1 d GU . .
C57 C 0.4673(11) 0.4662(6) -0.1716(5) 0.082(5) Uani 1 1 d GU . .
H57 H 0.3817 0.4454 -0.1579 0.13(4) Uiso 1 1 calc R . .
C58 C 0.5741(14) 0.4570(6) -0.1386(4) 0.077(5) Uani 1 1 d GU . .
H58 H 0.5601 0.43 -0.1027 0.13(4) Uiso 1 1 calc R . .
C59 C 0.7019(12) 0.4881(7) -0.1590(5) 0.079(5) Uani 1 1 d GU . .
C60 C 0.7229(10) 0.5284(7) -0.2126(6) 0.089(6) Uani 1 1 d GU . .
H60 H 0.8084 0.5492 -0.2263 0.13(4) Uiso 1 1 calc R . .
C61 C 0.6160(14) 0.5376(6) -0.2456(4) 0.094(6) Uani 1 1 d GU . .
H61 H 0.6301 0.5646 -0.2814 0.13(4) Uiso 1 1 calc R . .
C62 C 0.819(2) 0.4776(12) -0.1205(10) 0.095(6) Uani 1 1 d U . .
H62A H 0.7958 0.4383 -0.0905 0.114 Uiso 1 1 calc R . .
H62B H 0.9043 0.4693 -0.1411 0.114 Uiso 1 1 calc R . .
C63 C 0.841(4) 0.5321(14) -0.0979(14) 0.158(13) Uani 1 1 d U . .
H63A H 0.84 0.573 -0.1261 0.236 Uiso 1 1 calc R . .
H63B H 0.9286 0.5277 -0.0837 0.236 Uiso 1 1 calc R . .
H63C H 0.7686 0.5323 -0.0686 0.236 Uiso 1 1 calc R . .
In4 In 0.5307(2) 0.17390(10) -0.43658(7) 0.0973(6) Uani 1 1 d U . .
Cl10 Cl 0.5705(8) 0.1592(4) -0.3405(3) 0.115(2) Uani 1 1 d U . .
Cl11 Cl 0.4413(7) 0.1850(4) -0.5262(3) 0.108(2) Uani 1 1 d U . .
Cl12 Cl 0.7607(7) 0.2181(4) -0.4746(3) 0.133(3) Uani 1 1 d U . .
N10 N 0.6108(15) 0.0662(7) -0.4368(8) 0.111(5) Uani 1 1 d GU . .
C64 C 0.6387(19) 0.0520(9) -0.4876(6) 0.127(9) Uani 1 1 d GU . .
H64 H 0.606 0.0795 -0.5186 0.52(13) Uiso 1 1 calc R . .
C65 C 0.716(2) -0.0034(10) -0.4922(7) 0.140(10) Uani 1 1 d GU . .
H65 H 0.7342 -0.013 -0.5262 0.52(13) Uiso 1 1 calc R . .
C66 C 0.7645(18) -0.0446(8) -0.4459(10) 0.126(9) Uani 1 1 d GU . .
C67 C 0.737(2) -0.0304(9) -0.3951(8) 0.137(9) Uani 1 1 d GU . .
H67 H 0.7693 -0.0579 -0.3641 0.52(13) Uiso 1 1 calc R . .
C68 C 0.660(2) 0.0251(10) -0.3905(6) 0.146(11) Uani 1 1 d GU . .
H68 H 0.6411 0.0346 -0.3565 0.52(13) Uiso 1 1 calc R . .
C69 C 0.862(4) -0.0992(17) -0.4568(14) 0.161(14) Uani 1 1 d U . .
H69A H 0.8057 -0.1368 -0.4579 0.193 Uiso 1 1 calc R . .
H69B H 0.9125 -0.0827 -0.4931 0.193 Uiso 1 1 calc R . .
C70 C 0.954(4) -0.121(2) -0.421(2) 0.27(3) Uani 1 1 d U . .
H70A H 1.0256 -0.0883 -0.4267 0.398 Uiso 1 1 calc R . .
H70B H 0.9934 -0.1615 -0.4276 0.398 Uiso 1 1 calc R . .
H70C H 0.9085 -0.1299 -0.3844 0.398 Uiso 1 1 calc R . .
N11 N 0.4486(15) 0.2792(6) -0.4416(6) 0.093(4) Uani 1 1 d GU . .
C71 C 0.4685(16) 0.3254(9) -0.4926(5) 0.112(7) Uani 1 1 d GU . .
H71 H 0.5174 0.3139 -0.5225 0.46(15) Uiso 1 1 calc R . .
C72 C 0.416(2) 0.3889(8) -0.4988(5) 0.122(8) Uani 1 1 d GU . .
H72 H 0.4289 0.4199 -0.5329 0.46(15) Uiso 1 1 calc R . .
C73 C 0.3425(18) 0.4061(6) -0.4541(8) 0.110(7) Uani 1 1 d GU . .
C74 C 0.3226(18) 0.3599(9) -0.4031(6) 0.118(8) Uani 1 1 d GU . .
H74 H 0.2737 0.3714 -0.3732 0.46(15) Uiso 1 1 calc R . .
C75 C 0.3756(18) 0.2964(7) -0.3969(5) 0.115(8) Uani 1 1 d GU . .
H75 H 0.3622 0.2655 -0.3628 0.46(15) Uiso 1 1 calc R . .
C76 C 0.277(5) 0.4758(16) -0.4653(12) 0.176(16) Uani 1 1 d U . .
H76A H 0.2189 0.4767 -0.4317 0.211 Uiso 1 1 calc R . .
H76B H 0.3524 0.5071 -0.469 0.211 Uiso 1 1 calc R . .
C77 C 0.211(9) 0.499(3) -0.501(3) 0.46(6) Uani 1 1 d U . .
H77A H 0.2537 0.4899 -0.5345 0.683 Uiso 1 1 calc R . .
H77B H 0.2065 0.5461 -0.5059 0.683 Uiso 1 1 calc R . .
H77C H 0.1195 0.4798 -0.4923 0.683 Uiso 1 1 calc R . .
N12 N 0.3125(12) 0.1310(7) -0.3997(6) 0.092(4) Uani 1 1 d GU . .
C78 C 0.2992(14) 0.0720(7) -0.3583(6) 0.101(6) Uani 1 1 d GU . .
H78 H 0.3776 0.0488 -0.3472 0.21(6) Uiso 1 1 calc R . .
C79 C 0.1687(18) 0.0477(7) -0.3334(6) 0.109(7) Uani 1 1 d GU . .
H79 H 0.1598 0.0082 -0.3057 0.21(6) Uiso 1 1 calc R . .
C80 C 0.0515(13) 0.0823(9) -0.3500(7) 0.110(7) Uani 1 1 d GU . .
C81 C 0.0648(13) 0.1414(8) -0.3914(7) 0.110(7) Uani 1 1 d GU . .
H81 H -0.0137 0.1646 -0.4025 0.21(6) Uiso 1 1 calc R . .
C82 C 0.1953(17) 0.1657(6) -0.4163(6) 0.104(7) Uani 1 1 d GU . .
H82 H 0.2042 0.2052 -0.444 0.21(6) Uiso 1 1 calc R . .
C83 C -0.091(3) 0.0545(16) -0.3177(14) 0.141(10) Uani 1 1 d U . .
H83A H -0.1638 0.0714 -0.3405 0.169 Uiso 1 1 calc R . .
H83B H -0.0924 0.0065 -0.3105 0.169 Uiso 1 1 calc R . .
C84 C -0.121(3) 0.0724(14) -0.2654(13) 0.144(12) Uani 1 1 d U . .
H84A H -0.068 0.045 -0.2386 0.216 Uiso 1 1 calc R . .
H84B H -0.2176 0.0657 -0.2527 0.216 Uiso 1 1 calc R . .
H84C H -0.0959 0.1183 -0.2706 0.216 Uiso 1 1 calc R . .

loop_
_atom_site_aniso_label
_atom_site_aniso_U_11
_atom_site_aniso_U_22
_atom_site_aniso_U_33
_atom_site_aniso_U_23
_atom_site_aniso_U_13
_atom_site_aniso_U_12
In1 0.0784(10) 0.0773(10) 0.0755(10) -0.0260(8) 0.0002(8) -0.0032(8)
Cl1 0.106(5) 0.139(6) 0.141(6) -0.062(5) 0.038(4) -0.046(4)
Cl2 0.130(5) 0.085(4) 0.085(4) -0.020(3) -0.020(4) 0.016(3)
Cl3 0.088(4) 0.113(4) 0.101(4) -0.041(3) -0.019(3) 0.024(3)
N1 0.094(11) 0.063(7) 0.076(6) -0.015(6) 0.002(7) -0.013(7)
C1 0.115(17) 0.068(10) 0.072(7) -0.023(7) -0.001(13) -0.004(12)
C2 0.14(2) 0.080(9) 0.087(10) -0.037(9) -0.002(15) -0.027(15)
C3 0.099(15) 0.076(9) 0.086(9) -0.039(8) -0.038(13) 0.026(12)
C4 0.109(17) 0.088(11) 0.082(9) -0.034(8) -0.026(13) -0.010(13)
C5 0.120(18) 0.068(8) 0.082(10) -0.024(7) -0.022(13) -0.017(13)
C6 0.48(8) 0.084(16) 0.084(13) -0.046(14) 0.00(3) 0.04(3)
C7 0.66(11) 0.32(6) 0.17(3) -0.17(3) -0.24(6) 0.29(7)
N2 0.070(6) 0.079(7) 0.067(9) -0.035(6) -0.001(6) 0.008(5)
C8 0.070(10) 0.071(8) 0.082(14) -0.020(10) -0.011(10) 0.007(6)
C9 0.082(11) 0.093(11) 0.076(14) -0.024(12) 0.003(11) -0.002(7)
C10 0.073(10) 0.105(11) 0.084(14) -0.029(13) -0.002(11) -0.002(9)
C11 0.065(9) 0.106(11) 0.12(2) -0.033(15) -0.028(11) 0.008(9)
C12 0.066(8) 0.093(11) 0.109(17) -0.046(13) -0.005(11) 0.017(7)
C13 0.088(13) 0.133(18) 0.15(2) -0.04(2) 0.015(18) -0.019(13)
C14 0.13(3) 0.24(4) 0.16(2) -0.04(3) 0.04(2) -0.11(3)
N3 0.094(11) 0.074(9) 0.069(8) -0.018(7) 0.009(6) -0.002(6)
C15 0.091(14) 0.094(16) 0.102(16) -0.043(12) -0.009(10) 0.007(11)
C16 0.116(17) 0.112(18) 0.087(16) -0.041(12) -0.006(12) 0.013(13)
C17 0.079(13) 0.110(17) 0.093(13) -0.056(13) 0.021(9) -0.021(10)
C18 0.109(16) 0.090(15) 0.100(17) -0.047(12) -0.007(12) 0.005(13)
C19 0.070(12) 0.097(16) 0.112(16) -0.055(12) 0.000(10) -0.009(9)
C20 0.13(2) 0.11(2) 0.097(16) -0.054(13) -0.010(13) 0.002(15)
C21 0.25(4) 0.17(3) 0.102(18) -0.08(2) 0.04(2) -0.05(3)
In2 0.0722(10) 0.0802(10) 0.0841(11) -0.0270(8) -0.0077(8) 0.0044(8)
Cl4 0.096(4) 0.101(4) 0.116(5) -0.031(4) -0.020(4) -0.013(3)
Cl5 0.102(4) 0.104(4) 0.129(5) -0.020(4) 0.016(4) 0.034(4)
Cl6 0.112(4) 0.086(4) 0.098(4) -0.032(3) -0.013(4) -0.015(3)
N4 0.062(9) 0.088(8) 0.086(6) -0.029(5) 0.003(6) 0.001(7)
C22 0.095(16) 0.083(11) 0.089(8) -0.028(8) -0.020(13) 0.016(12)
C23 0.109(18) 0.104(11) 0.085(8) -0.035(10) -0.018(14) -0.005(15)
C24 0.105(18) 0.097(11) 0.085(10) -0.020(8) -0.004(14) 0.012(14)
C25 0.101(17) 0.084(11) 0.098(10) -0.022(7) -0.011(14) 0.022(13)
C26 0.121(19) 0.078(8) 0.093(9) -0.025(7) -0.003(15) 0.008(13)
C27 0.17(3) 0.15(2) 0.090(11) -0.009(12) 0.02(2) 0.01(2)
C28 0.79(14) 0.20(4) 0.104(19) -0.04(3) 0.13(5) -0.03(6)
N5 0.078(6) 0.079(9) 0.066(8) -0.022(7) -0.006(6) 0.015(6)
C29 0.116(12) 0.074(12) 0.056(11) -0.017(9) -0.038(10) 0.041(12)
C30 0.072(10) 0.109(16) 0.059(11) -0.014(10) -0.024(9) 0.010(10)
C31 0.081(10) 0.071(11) 0.066(11) -0.014(9) -0.004(8) 0.003(9)
C32 0.094(12) 0.105(16) 0.068(12) -0.042(11) -0.018(10) 0.012(12)
C33 0.083(11) 0.088(14) 0.061(11) -0.025(9) -0.011(9) -0.001(10)
C34 0.089(12) 0.106(15) 0.107(18) -0.031(12) -0.005(13) 0.013(13)
C35 0.13(2) 0.15(2) 0.11(2) 0.006(17) 0.015(18) 0.077(19)
N6 0.059(8) 0.088(9) 0.092(6) -0.024(6) -0.011(5) 0.016(6)
C36 0.071(10) 0.091(15) 0.089(9) -0.027(10) -0.008(8) 0.006(9)
C37 0.071(11) 0.119(19) 0.085(11) -0.027(11) -0.002(9) 0.014(11)
C38 0.109(15) 0.15(2) 0.068(11) -0.042(11) -0.006(9) -0.006(14)
C39 0.088(14) 0.13(2) 0.101(11) -0.036(13) -0.028(11) 0.006(13)
C40 0.072(11) 0.115(18) 0.091(9) -0.037(11) -0.011(9) 0.005(11)
C41 0.19(3) 0.15(3) 0.091(14) -0.009(16) -0.045(16) -0.01(2)
C42 0.22(4) 0.19(3) 0.11(2) 0.03(2) -0.03(2) -0.02(2)
In3 0.0831(11) 0.0821(10) 0.0769(10) -0.0211(8) -0.0029(8) -0.0084(8)
Cl7 0.105(4) 0.107(4) 0.082(4) -0.024(3) 0.006(3) -0.006(4)
Cl8 0.103(4) 0.119(5) 0.132(5) -0.042(4) -0.035(4) -0.001(4)
Cl9 0.094(4) 0.101(4) 0.099(4) -0.030(3) 0.019(3) -0.003(3)
N7 0.064(9) 0.097(6) 0.071(8) -0.019(5) 0.000(7) 0.000(6)
C43 0.13(2) 0.095(9) 0.114(13) -0.043(10) -0.023(17) -0.004(16)
C44 0.13(2) 0.106(10) 0.088(10) -0.041(10) 0.025(15) -0.001(16)
C45 0.072(13) 0.099(10) 0.096(11) -0.027(8) 0.030(12) -0.020(11)
C46 0.091(15) 0.096(10) 0.085(11) -0.020(8) -0.012(13) 0.018(13)
C47 0.120(19) 0.085(8) 0.088(10) -0.006(8) -0.005(15) -0.009(14)
C48 0.15(3) 0.089(11) 0.15(2) -0.027(12) 0.05(2) -0.029(16)
C49 0.21(4) 0.090(18) 0.27(5) -0.05(3) -0.06(4) -0.01(2)
N8 0.063(8) 0.093(6) 0.090(11) -0.030(6) 0.007(6) -0.011(5)
C50 0.068(11) 0.081(8) 0.117(18) -0.041(12) 0.004(11) -0.016(8)
C51 0.082(12) 0.084(8) 0.111(18) -0.044(13) 0.014(12) -0.011(9)
C52 0.077(11) 0.076(9) 0.075(13) -0.017(10) -0.004(10) 0.001(7)
C53 0.082(12) 0.091(8) 0.103(17) -0.021(13) 0.013(12) -0.009(9)
C54 0.076(11) 0.090(8) 0.079(14) -0.015(12) 0.010(11) -0.005(8)
C55 0.119(19) 0.075(9) 0.12(2) -0.024(14) 0.022(15) -0.006(10)
C56 0.19(3) 0.080(16) 0.18(3) -0.063(18) -0.02(2) 0.004(17)
N9 0.079(6) 0.077(9) 0.079(7) -0.017(7) -0.003(6) -0.010(7)
C57 0.094(12) 0.061(11) 0.084(10) -0.008(9) -0.006(8) -0.016(10)
C58 0.084(10) 0.066(12) 0.077(11) -0.019(9) 0.006(7) -0.006(9)
C59 0.079(9) 0.052(11) 0.103(12) -0.022(9) 0.010(8) 0.004(8)
C60 0.075(11) 0.083(14) 0.101(13) -0.020(10) 0.017(9) -0.022(11)
C61 0.077(11) 0.086(14) 0.109(14) -0.013(11) 0.008(8) -0.018(11)
C62 0.066(10) 0.106(16) 0.116(15) -0.043(13) 0.009(10) 0.030(11)
C63 0.19(3) 0.12(2) 0.19(3) -0.06(2) -0.09(3) 0.02(2)
In4 0.0944(13) 0.1217(15) 0.0800(11) -0.0337(11) -0.0097(10) -0.0046(11)
Cl10 0.126(5) 0.142(6) 0.088(4) -0.039(4) -0.035(4) 0.007(5)
Cl11 0.120(5) 0.131(5) 0.079(4) -0.036(4) -0.016(3) -0.003(4)
Cl12 0.094(4) 0.173(7) 0.131(6) -0.037(5) -0.004(4) -0.016(4)
N10 0.080(11) 0.145(8) 0.121(13) -0.055(9) -0.019(11) 0.013(7)
C64 0.14(3) 0.13(2) 0.132(15) -0.061(15) -0.026(19) 0.016(16)
C65 0.16(3) 0.12(2) 0.17(2) -0.068(18) -0.04(2) 0.024(16)
C66 0.102(19) 0.120(19) 0.18(2) -0.065(16) -0.041(19) -0.003(13)
C67 0.11(2) 0.14(2) 0.158(18) -0.042(17) 0.00(2) 0.021(16)
C68 0.15(3) 0.16(2) 0.143(17) -0.048(16) -0.04(2) 0.047(19)
C69 0.18(3) 0.17(3) 0.17(3) -0.09(2) -0.09(2) 0.07(2)
C70 0.25(5) 0.22(4) 0.39(7) -0.11(5) -0.21(5) 0.10(3)
N11 0.098(10) 0.115(7) 0.066(8) -0.021(6) -0.009(8) -0.023(7)
C71 0.13(2) 0.117(12) 0.082(11) -0.008(10) -0.015(14) -0.028(15)
C72 0.15(3) 0.117(14) 0.091(13) -0.018(12) -0.014(15) -0.024(16)
C73 0.11(2) 0.132(15) 0.088(13) -0.023(10) -0.036(13) -0.016(14)
C74 0.15(3) 0.111(15) 0.092(13) -0.023(10) -0.019(15) -0.003(15)
C75 0.16(3) 0.117(14) 0.081(11) -0.051(10) -0.019(13) 0.000(15)
C76 0.35(5) 0.109(19) 0.077(17) -0.037(13) -0.04(2) 0.02(2)
C77 0.71(15) 0.29(7) 0.48(11) -0.18(7) -0.39(10) 0.32(9)
N12 0.089(6) 0.094(10) 0.097(9) -0.033(8) -0.008(7) 0.005(7)
C78 0.091(10) 0.110(15) 0.098(18) -0.025(10) -0.005(12) 0.005(10)
C79 0.101(11) 0.111(16) 0.111(18) -0.024(12) -0.006(13) -0.008(11)
C80 0.085(10) 0.109(17) 0.14(2) -0.033(12) -0.010(12) -0.017(11)
C81 0.091(9) 0.112(17) 0.13(2) -0.031(12) -0.029(13) -0.014(12)
C82 0.098(8) 0.122(17) 0.091(16) -0.014(12) -0.030(12) -0.011(11)
C83 0.094(12) 0.15(3) 0.18(3) -0.045(19) 0.012(17) -0.025(16)
C84 0.13(3) 0.11(2) 0.18(3) -0.04(2) 0.03(2) -0.02(2)

loop_
_atom_type_symbol
_atom_type_description
_atom_type_scat_dispersion_real
_atom_type_scat_dispersion_imag
_atom_type_scat_source
C C 0.0033 0.0016 'International Tables Vol C Tables 4.2.6.8 and 6.1.1.4'
H H 0 0 'International Tables Vol C Tables 4.2.6.8 and 6.1.1.4'
N N 0.0061 0.0033 'International Tables Vol C Tables 4.2.6.8 and 6.1.1.4'
Cl Cl 0.1484 0.1585 'International Tables Vol C Tables 4.2.6.8 and 6.1.1.4'
In In -0.7276 1.31 'International Tables Vol C Tables 4.2.6.8 and 6.1.1.4'

loop_
_geom_angle_atom_site_label_1
_geom_angle_atom_site_label_2
_geom_angle_atom_site_label_3
_geom_angle
_geom_angle_site_symmetry_1
_geom_angle_site_symmetry_3
_geom_angle_publ_flag
N1 In1 N3 172.5(5) . . ?
N1 In1 N2 88.3(4) . . ?
N3 In1 N2 84.2(4) . . ?
N1 In1 Cl1 92.1(4) . . ?
N3 In1 Cl1 95.4(4) . . ?
N2 In1 Cl1 178.9(4) . . ?
N1 In1 Cl2 88.1(4) . . ?
N3 In1 Cl2 91.0(4) . . ?
N2 In1 Cl2 84.7(3) . . ?
Cl1 In1 Cl2 96.3(3) . . ?
N1 In1 Cl3 88.3(4) . . ?
N3 In1 Cl3 91.5(4) . . ?
N2 In1 Cl3 86.8(3) . . ?
Cl1 In1 Cl3 92.2(3) . . ?
Cl2 In1 Cl3 170.9(2) . . ?
C1 N1 C5 120 . . ?
C1 N1 In1 122.6(6) . . ?
C5 N1 In1 117.3(6) . . ?
C2 C1 N1 120 . . ?
C2 C1 H1 120 . . ?
N1 C1 H1 120 . . ?
C1 C2 C3 120 . . ?
C1 C2 H2 120 . . ?
C3 C2 H2 120 . . ?
C4 C3 C2 120 . . ?
C4 C3 C6 118.4(14) . . ?
C2 C3 C6 121.6(14) . . ?
C3 C4 C5 120 . . ?
C3 C4 H4 120 . . ?
C5 C4 H4 120 . . ?
C4 C5 N1 120 . . ?
C4 C5 H5 120 . . ?
N1 C5 H5 120 . . ?
C7 C6 C3 123(3) . . ?
C7 C6 H6A 107 . . ?
C3 C6 H6A 106.6 . . ?
C7 C6 H6B 106 . . ?
C3 C6 H6B 106.2 . . ?
H6A C6 H6B 106.5 . . ?
C6 C7 H7A 109.7 . . ?
C6 C7 H7B 108.9 . . ?
H7A C7 H7B 109.5 . . ?
C6 C7 H7C 109.8 . . ?
H7A C7 H7C 109.5 . . ?
H7B C7 H7C 109.4 . . ?
C8 N2 C12 120 . . ?
C8 N2 In1 116.4(6) . . ?
C12 N2 In1 123.6(6) . . ?
C9 C8 N2 120 . . ?
C9 C8 H8 120 . . ?
N2 C8 H8 120 . . ?
C8 C9 C10 120 . . ?
C8 C9 H9 120 . . ?
C10 C9 H9 120 . . ?
C11 C10 C9 120 . . ?
C11 C10 C13 117.5(15) . . ?
C9 C10 C13 122.5(15) . . ?
C10 C11 C12 120 . . ?
C10 C11 H11 120 . . ?
C12 C11 H11 120 . . ?
C11 C12 N2 120 . . ?
C11 C12 H12 120 . . ?
N2 C12 H12 120 . . ?
C14 C13 C10 115(2) . . ?
C14 C13 H13A 108.3 . . ?
C10 C13 H13A 108.7 . . ?
C14 C13 H13B 108.9 . . ?
C10 C13 H13B 108.6 . . ?
H13A C13 H13B 107.6 . . ?
C13 C14 H14A 109.3 . . ?
C13 C14 H14B 109.3 . . ?
H14A C14 H14B 109.5 . . ?
C13 C14 H14C 109.8 . . ?
H14A C14 H14C 109.5 . . ?
H14B C14 H14C 109.5 . . ?
C15 N3 C19 120 . . ?
C15 N3 In1 120.9(8) . . ?
C19 N3 In1 119.1(8) . . ?
N3 C15 C16 120 . . ?
N3 C15 H15 120 . . ?
C16 C15 H15 120 . . ?
C17 C16 C15 120 . . ?
C17 C16 H16 120 . . ?
C15 C16 H16 120 . . ?
C16 C17 C18 120 . . ?
C16 C17 C20 119.5(15) . . ?
C18 C17 C20 120.4(15) . . ?
C17 C18 C19 120 . . ?
C17 C18 H18 120 . . ?
C19 C18 H18 120 . . ?
C18 C19 N3 120 . . ?
C18 C19 H19 120 . . ?
N3 C19 H19 120 . . ?
C21 C20 C17 111(2) . . ?
C21 C20 H20A 109.9 . . ?
C17 C20 H20A 109.3 . . ?
C21 C20 H20B 108.8 . . ?
C17 C20 H20B 109.4 . . ?
H20A C20 H20B 108 . . ?
C20 C21 H21A 110.1 . . ?
C20 C21 H21B 109.3 . . ?
H21A C21 H21B 109.5 . . ?
C20 C21 H21C 109.1 . . ?
H21A C21 H21C 109.5 . . ?
H21B C21 H21C 109.5 . . ?
N4 In2 N6 174.2(5) . . ?
N4 In2 N5 89.4(4) . . ?
N6 In2 N5 85.2(4) . . ?
N4 In2 Cl5 92.1(4) . . ?
N6 In2 Cl5 93.4(4) . . ?
N5 In2 Cl5 178.3(3) . . ?
N4 In2 Cl6 89.7(4) . . ?
N6 In2 Cl6 91.8(4) . . ?
N5 In2 Cl6 85.1(3) . . ?
Cl5 In2 Cl6 93.9(3) . . ?
N4 In2 Cl4 89.4(4) . . ?
N6 In2 Cl4 88.3(4) . . ?
N5 In2 Cl4 86.7(3) . . ?
Cl5 In2 Cl4 94.2(3) . . ?
Cl6 In2 Cl4 171.8(2) . . ?
C22 N4 C26 120 . . ?
C22 N4 In2 117.7(8) . . ?
C26 N4 In2 121.7(8) . . ?
C23 C22 N4 120 . . ?
C23 C22 H22 120 . . ?
N4 C22 H22 120 . . ?
C22 C23 C24 120 . . ?
C22 C23 H23 120 . . ?
C24 C23 H23 120 . . ?
C23 C24 C25 120 . . ?
C23 C24 C27 120.1(17) . . ?
C25 C24 C27 119.9(17) . . ?
C26 C25 C24 120 . . ?
C26 C25 H25 120 . . ?
C24 C25 H25 120 . . ?
C25 C26 N4 120 . . ?
C25 C26 H26 120 . . ?
N4 C26 H26 120 . . ?
C28 C27 C24 122(3) . . ?
C28 C27 H27A 106.5 . . ?
C24 C27 H27A 107 . . ?
C28 C27 H27B 106.8 . . ?
C24 C27 H27B 106.9 . . ?
H27A C27 H27B 106.6 . . ?
C27 C28 H28A 109.7 . . ?
C27 C28 H28B 110 . . ?
H28A C28 H28B 109 . . ?
C27 C28 H28C 110.2 . . ?
H28A C28 H28C 108.9 . . ?
H28B C28 H28C 109 . . ?
C29 N5 C33 120 . . ?
C29 N5 In2 122.0(5) . . ?
C33 N5 In2 117.7(5) . . ?
N5 C29 C30 120 . . ?
N5 C29 H29 120 . . ?
C30 C29 H29 120 . . ?
C31 C30 C29 120 . . ?
C31 C30 H30 120 . . ?
C29 C30 H30 120 . . ?
C30 C31 C32 120 . . ?
C30 C31 C34 119.4 . . ?
C32 C31 C34 120.5 . . ?
C31 C32 C33 120 . . ?
C31 C32 H32 120 . . ?
C33 C32 H32 120 . . ?
C32 C33 N5 120 . . ?
C32 C33 H33 120 . . ?
N5 C33 H33 120 . . ?
C35 C34 C31 109.7 . . ?
C35 C34 H34A 109.7 . . ?
C31 C34 H34A 109.7 . . ?
C35 C34 H34B 109.7 . . ?
C31 C34 H34B 109.7 . . ?
H34A C34 H34B 108.2 . . ?
C34 C35 H35A 109.5 . . ?
C34 C35 H35B 109.5 . . ?
H35A C35 H35B 109.5 . . ?
C34 C35 H35C 109.5 . . ?
H35A C35 H35C 109.5 . . ?
H35B C35 H35C 109.5 . . ?
C36 N6 C40 120 . . ?
C36 N6 In2 119.3(7) . . ?
C40 N6 In2 120.6(7) . . ?
N6 C36 C37 120 . . ?
N6 C36 H36 120 . . ?
C37 C36 H36 120 . . ?
C38 C37 C36 120 . . ?
C38 C37 H37 120 . . ?
C36 C37 H37 120 . . ?
C39 C38 C37 120 . . ?
C39 C38 C41 117.9(17) . . ?
C37 C38 C41 122.0(17) . . ?
C38 C39 C40 120 . . ?
C38 C39 H39 120 . . ?
C40 C39 H39 120 . . ?
C39 C40 N6 120 . . ?
C39 C40 H40 120 . . ?
N6 C40 H40 120 . . ?
C42 C41 C38 119(3) . . ?
C42 C41 H41A 108.1 . . ?
C38 C41 H41A 108 . . ?
C42 C41 H41B 106.9 . . ?
C38 C41 H41B 107.2 . . ?
H41A C41 H41B 107 . . ?
C41 C42 H42A 109.8 . . ?
C41 C42 H42B 109.9 . . ?
H42A C42 H42B 109.5 . . ?
C41 C42 H42C 108.8 . . ?
H42A C42 H42C 109.5 . . ?
H42B C42 H42C 109.4 . . ?
N7 In3 N8 176.1(5) . . ?
N7 In3 N9 91.8(5) . . ?
N8 In3 N9 84.3(4) . . ?
N7 In3 Cl9 88.4(4) . . ?
N8 In3 Cl9 90.7(4) . . ?
N9 In3 Cl9 85.0(4) . . ?
N7 In3 Cl8 93.5(4) . . ?
N8 In3 Cl8 90.3(4) . . ?
N9 In3 Cl8 174.2(4) . . ?
Cl9 In3 Cl8 92.8(3) . . ?
N7 In3 Cl7 88.5(4) . . ?
N8 In3 Cl7 91.7(4) . . ?
N9 In3 Cl7 85.3(4) . . ?
Cl9 In3 Cl7 169.8(2) . . ?
Cl8 In3 Cl7 97.1(2) . . ?
C43 N7 C47 120 . . ?
C43 N7 In3 122.0(7) . . ?
C47 N7 In3 117.5(8) . . ?
C44 C43 N7 120 . . ?
C44 C43 H43 120 . . ?
N7 C43 H43 120 . . ?
C45 C44 C43 120 . . ?
C45 C44 H44 120 . . ?
C43 C44 H44 120 . . ?
C46 C45 C44 120 . . ?
C46 C45 C48 119.6(17) . . ?
C44 C45 C48 120.3(16) . . ?
C47 C46 C45 120 . . ?
C47 C46 H46 120 . . ?
C45 C46 H46 120 . . ?
C46 C47 N7 120 . . ?
C46 C47 H47 120 . . ?
N7 C47 H47 120 . . ?
C49 C48 C45 116(3) . . ?
C49 C48 H48A 108.5 . . ?
C45 C48 H48A 108.3 . . ?
C49 C48 H48B 108.3 . . ?
C45 C48 H48B 108.4 . . ?
H48A C48 H48B 107.4 . . ?
C48 C49 H49A 109.7 . . ?
C48 C49 H49B 109.5 . . ?
H49A C49 H49B 109.4 . . ?
C48 C49 H49C 109.4 . . ?
H49A C49 H49C 109.4 . . ?
H49B C49 H49C 109.4 . . ?
C50 N8 C54 120 . . ?
C50 N8 In3 120.2(6) . . ?
C54 N8 In3 119.5(6) . . ?
N8 C50 C51 120 . . ?
N8 C50 H50 120 . . ?
C51 C50 H50 120 . . ?
C52 C51 C50 120 . . ?
C52 C51 H51 120 . . ?
C50 C51 H51 120 . . ?
C53 C52 C51 120 . . ?
C53 C52 C55 120.7(13) . . ?
C51 C52 C55 119.3(13) . . ?
C52 C53 C54 120 . . ?
C52 C53 H53 120 . . ?
C54 C53 H53 120 . . ?
C53 C54 N8 120 . . ?
C53 C54 H54 120 . . ?
N8 C54 H54 120 . . ?
C56 C55 C52 109(2) . . ?
C56 C55 H55A 110.2 . . ?
C52 C55 H55A 110 . . ?
C56 C55 H55B 110 . . ?
C52 C55 H55B 109.9 . . ?
H55A C55 H55B 108.3 . . ?
C55 C56 H56A 109.8 . . ?
C55 C56 H56B 109.2 . . ?
H56A C56 H56B 109.5 . . ?
C55 C56 H56C 109.4 . . ?
H56A C56 H56C 109.5 . . ?
H56B C56 H56C 109.5 . . ?
C57 N9 C61 120 . . ?
C57 N9 In3 117.7(7) . . ?
C61 N9 In3 122.2(7) . . ?
C58 C57 N9 120 . . ?
C58 C57 H57 120 . . ?
N9 C57 H57 120 . . ?
C59 C58 C57 120 . . ?
C59 C58 H58 120 . . ?
C57 C58 H58 120 . . ?
C58 C59 C60 120 . . ?
C58 C59 C62 118.6(13) . . ?
C60 C59 C62 121.4(13) . . ?
C59 C60 C61 120 . . ?
C59 C60 H60 120 . . ?
C61 C60 H60 120 . . ?
C60 C61 N9 120 . . ?
C60 C61 H61 120 . . ?
N9 C61 H61 120 . . ?
C63 C62 C59 114.7(19) . . ?
C63 C62 H62A 108.8 . . ?
C59 C62 H62A 108.8 . . ?
C63 C62 H62B 108.4 . . ?
C59 C62 H62B 108.5 . . ?
H62A C62 H62B 107.5 . . ?
C62 C63 H63A 109.7 . . ?
C62 C63 H63B 109.4 . . ?
H63A C63 H63B 109.5 . . ?
C62 C63 H63C 109.3 . . ?
H63A C63 H63C 109.5 . . ?
H63B C63 H63C 109.5 . . ?
N11 In4 N12 89.2(5) . . ?
N11 In4 N10 176.5(6) . . ?
N12 In4 N10 90.6(6) . . ?
N11 In4 Cl12 91.2(4) . . ?
N12 In4 Cl12 179.5(5) . . ?
N10 In4 Cl12 89.0(5) . . ?
N11 In4 Cl10 91.2(4) . . ?
N12 In4 Cl10 84.6(4) . . ?
N10 In4 Cl10 92.3(5) . . ?
Cl12 In4 Cl10 95.0(3) . . ?
N11 In4 Cl11 86.1(4) . . ?
N12 In4 Cl11 84.2(4) . . ?
N10 In4 Cl11 90.4(5) . . ?
Cl12 In4 Cl11 96.2(3) . . ?
Cl10 In4 Cl11 168.5(3) . . ?
C64 N10 C68 120 . . ?
C64 N10 In4 117.2(10) . . ?
C68 N10 In4 121.0(10) . . ?
C65 C64 N10 120 . . ?
C65 C64 H64 120 . . ?
N10 C64 H64 120 . . ?
C66 C65 C64 120 . . ?
C66 C65 H65 120 . . ?
C64 C65 H65 120 . . ?
C65 C66 C67 120 . . ?
C65 C66 C69 116(2) . . ?
C67 C66 C69 124.0(19) . . ?
C68 C67 C66 120 . . ?
C68 C67 H67 120 . . ?
C66 C67 H67 120 . . ?
C67 C68 N10 120 . . ?
C67 C68 H68 120 . . ?
N10 C68 H68 120 . . ?
C70 C69 C66 118(3) . . ?
C70 C69 H69A 107.5 . . ?
C66 C69 H69A 107.6 . . ?
C70 C69 H69B 109 . . ?
C66 C69 H69B 107.5 . . ?
H69A C69 H69B 107.2 . . ?
C69 C70 H70A 108.9 . . ?
C69 C70 H70B 108.9 . . ?
H70A C70 H70B 109.5 . . ?
C69 C70 H70C 110.6 . . ?
H70A C70 H70C 109.4 . . ?
H70B C70 H70C 109.5 . . ?
C71 N11 C75 120 . . ?
C71 N11 In4 117.3(8) . . ?
C75 N11 In4 122.6(8) . . ?
C72 C71 N11 120 . . ?
C72 C71 H71 120 . . ?
N11 C71 H71 120 . . ?
C71 C72 C73 120 . . ?
C71 C72 H72 120 . . ?
C73 C72 H72 120 . . ?
C74 C73 C72 120 . . ?
C74 C73 C76 122.9(17) . . ?
C72 C73 C76 116.9(17) . . ?
C75 C74 C73 120 . . ?
C75 C74 H74 120 . . ?
C73 C74 H74 120 . . ?
C74 C75 N11 120 . . ?
C74 C75 H75 120 . . ?
N11 C75 H75 120 . . ?
C77 C76 C73 126(4) . . ?
C77 C76 H76A 107.9 . . ?
C73 C76 H76A 105.6 . . ?
C77 C76 H76B 104.3 . . ?
C73 C76 H76B 105.4 . . ?
H76A C76 H76B 106 . . ?
C76 C77 H77A 111.9 . . ?
C76 C77 H77B 112.7 . . ?
H77A C77 H77B 107.9 . . ?
C76 C77 H77C 108.4 . . ?
H77A C77 H77C 108.9 . . ?
H77B C77 H77C 106.9 . . ?
C78 N12 C82 120 . . ?
C78 N12 In4 119.3(9) . . ?
C82 N12 In4 120.6(9) . . ?
C79 C78 N12 120 . . ?
C79 C78 H78 120 . . ?
N12 C78 H78 120 . . ?
C78 C79 C80 120 . . ?
C78 C79 H79 120 . . ?
C80 C79 H79 120 . . ?
C81 C80 C79 120 . . ?
C81 C80 C83 122.6(17) . . ?
C79 C80 C83 117.2(17) . . ?
C80 C81 C82 120 . . ?
C80 C81 H81 120 . . ?
C82 C81 H81 120 . . ?
C81 C82 N12 120 . . ?
C81 C82 H82 120 . . ?
N12 C82 H82 120 . . ?
C84 C83 C80 113(2) . . ?
C84 C83 H83A 108.6 . . ?
C80 C83 H83A 109 . . ?
C84 C83 H83B 109.1 . . ?
C80 C83 H83B 109.1 . . ?
H83A C83 H83B 107.7 . . ?
C83 C84 H84A 109.2 . . ?
C83 C84 H84B 109.4 . . ?
H84A C84 H84B 109.5 . . ?
C83 C84 H84C 109.8 . . ?
H84A C84 H84C 109.5 . . ?
H84B C84 H84C 109.5 . . ?

loop_
_geom_bond_atom_site_label_1
_geom_bond_atom_site_label_2
_geom_bond_distance
_geom_bond_site_symmetry_2
_geom_bond_publ_flag
In1 N1 2.284(9) . ?
In1 N3 2.293(9) . ?
In1 N2 2.370(9) . ?
In1 Cl1 2.426(7) . ?
In1 Cl2 2.450(6) . ?
In1 Cl3 2.475(6) . ?
N1 C1 1.39 . ?
N1 C5 1.39 . ?
C1 C2 1.39 . ?
C1 H1 0.93 . ?
C2 C3 1.39 . ?
C2 H2 0.93 . ?
C3 C4 1.39 . ?
C3 C6 1.50(3) . ?
C4 C5 1.39 . ?
C4 H4 0.93 . ?
C5 H5 0.93 . ?
C6 C7 1.22(4) . ?
C6 H6A 0.97 . ?
C6 H6B 0.97 . ?
C7 H7A 0.9601 . ?
C7 H7B 0.9601 . ?
C7 H7C 0.9601 . ?
N2 C8 1.39 . ?
N2 C12 1.39 . ?
C8 C9 1.39 . ?
C8 H8 0.93 . ?
C9 C10 1.39 . ?
C9 H9 0.93 . ?
C10 C11 1.39 . ?
C10 C13 1.53(3) . ?
C11 C12 1.39 . ?
C11 H11 0.93 . ?
C12 H12 0.93 . ?
C13 C14 1.38(4) . ?
C13 H13A 0.97 . ?
C13 H13B 0.97 . ?
C14 H14A 0.96 . ?
C14 H14B 0.96 . ?
C14 H14C 0.96 . ?
N3 C15 1.39 . ?
N3 C19 1.39 . ?
C15 C16 1.39 . ?
C15 H15 0.93 . ?
C16 C17 1.39 . ?
C16 H16 0.93 . ?
C17 C18 1.39 . ?
C17 C20 1.52(2) . ?
C18 C19 1.39 . ?
C18 H18 0.93 . ?
C19 H19 0.93 . ?
C20 C21 1.45(3) . ?
C20 H20A 0.97 . ?
C20 H20B 0.97 . ?
C21 H21A 0.96 . ?
C21 H21B 0.96 . ?
C21 H21C 0.96 . ?
In2 N4 2.279(10) . ?
In2 N6 2.304(10) . ?
In2 N5 2.341(8) . ?
In2 Cl5 2.413(6) . ?
In2 Cl6 2.468(6) . ?
In2 Cl4 2.480(6) . ?
N4 C22 1.39 . ?
N4 C26 1.39 . ?
C22 C23 1.39 . ?
C22 H22 0.93 . ?
C23 C24 1.39 . ?
C23 H23 0.93 . ?
C24 C25 1.39 . ?
C24 C27 1.52(3) . ?
C25 C26 1.39 . ?
C25 H25 0.93 . ?
C26 H26 0.93 . ?
C27 C28 1.26(4) . ?
C27 H27A 0.97 . ?
C27 H27B 0.97 . ?
C28 H28A 0.9639 . ?
C28 H28B 0.964 . ?
C28 H28C 0.964 . ?
N5 C29 1.39 . ?
N5 C33 1.39 . ?
C29 C30 1.39 . ?
C29 H29 0.93 . ?
C30 C31 1.39 . ?
C30 H30 0.93 . ?
C31 C32 1.39 . ?
C31 C34 1.5516 . ?
C32 C33 1.39 . ?
C32 H32 0.93 . ?
C33 H33 0.93 . ?
C34 C35 1.5318 . ?
C34 H34A 0.97 . ?
C34 H34B 0.97 . ?
C35 H35A 0.96 . ?
C35 H35B 0.96 . ?
C35 H35C 0.96 . ?
N6 C36 1.39 . ?
N6 C40 1.39 . ?
C36 C37 1.39 . ?
C36 H36 0.93 . ?
C37 C38 1.39 . ?
C37 H37 0.93 . ?
C38 C39 1.39 . ?
C38 C41 1.53(3) . ?
C39 C40 1.39 . ?
C39 H39 0.93 . ?
C40 H40 0.93 . ?
C41 C42 1.47(4) . ?
C41 H41A 0.97 . ?
C41 H41B 0.97 . ?
C42 H42A 0.9601 . ?
C42 H42B 0.9601 . ?
C42 H42C 0.9601 . ?
In3 N7 2.275(10) . ?
In3 N8 2.274(9) . ?
In3 N9 2.369(10) . ?
In3 Cl9 2.450(6) . ?
In3 Cl8 2.447(7) . ?
In3 Cl7 2.442(6) . ?
N7 C43 1.39 . ?
N7 C47 1.39 . ?
C43 C44 1.39 . ?
C43 H43 0.93 . ?
C44 C45 1.39 . ?
C44 H44 0.93 . ?
C45 C46 1.39 . ?
C45 C48 1.50(3) . ?
C46 C47 1.39 . ?
C46 H46 0.93 . ?
C47 H47 0.93 . ?
C48 C49 1.38(4) . ?
C48 H48A 0.97 . ?
C48 H48B 0.97 . ?
C49 H49A 0.9604 . ?
C49 H49B 0.9604 . ?
C49 H49C 0.9604 . ?
N8 C50 1.39 . ?
N8 C54 1.39 . ?
C50 C51 1.39 . ?
C50 H50 0.93 . ?
C51 C52 1.39 . ?
C51 H51 0.93 . ?
C52 C53 1.39 . ?
C52 C55 1.54(2) . ?
C53 C54 1.39 . ?
C53 H53 0.93 . ?
C54 H54 0.93 . ?
C55 C56 1.54(3) . ?
C55 H55A 0.97 . ?
C55 H55B 0.97 . ?
C56 H56A 0.96 . ?
C56 H56B 0.96 . ?
C56 H56C 0.96 . ?
N9 C57 1.39 . ?
N9 C61 1.39 . ?
C57 C58 1.39 . ?
C57 H57 0.93 . ?
C58 C59 1.39 . ?
C58 H58 0.93 . ?
C59 C60 1.39 . ?
C59 C62 1.56(2) . ?
C60 C61 1.39 . ?
C60 H60 0.93 . ?
C61 H61 0.93 . ?
C62 C63 1.43(3) . ?
C62 H62A 0.97 . ?
C62 H62B 0.97 . ?
C63 H63A 0.9601 . ?
C63 H63B 0.9601 . ?
C63 H63C 0.9601 . ?
In4 N11 2.302(12) . ?
In4 N12 2.309(11) . ?
In4 N10 2.365(13) . ?
In4 Cl12 2.424(7) . ?
In4 Cl10 2.447(6) . ?
In4 Cl11 2.477(6) . ?
N10 C64 1.39 . ?
N10 C68 1.39 . ?
C64 C65 1.39 . ?
C64 H64 0.93 . ?
C65 C66 1.39 . ?
C65 H65 0.93 . ?
C66 C67 1.39 . ?
C66 C69 1.53(3) . ?
C67 C68 1.39 . ?
C67 H67 0.93 . ?
C68 H68 0.93 . ?
C69 C70 1.33(4) . ?
C69 H69A 0.97 . ?
C69 H69B 0.97 . ?
C70 H70A 0.96 . ?
C70 H70B 0.96 . ?
C70 H70C 0.9601 . ?
N11 C71 1.39 . ?
N11 C75 1.39 . ?
C71 C72 1.39 . ?
C71 H71 0.93 . ?
C72 C73 1.39 . ?
C72 H72 0.93 . ?
C73 C74 1.39 . ?
C73 C76 1.55(3) . ?
C74 C75 1.39 . ?
C74 H74 0.93 . ?
C75 H75 0.93 . ?
C76 C77 1.16(5) . ?
C76 H76A 0.97 . ?
C76 H76B 0.97 . ?
C77 H77A 0.9725 . ?
C77 H77B 0.9735 . ?
C77 H77C 0.9686 . ?
N12 C78 1.39 . ?
N12 C82 1.39 . ?
C78 C79 1.39 . ?
C78 H78 0.93 . ?
C79 C80 1.39 . ?
C79 H79 0.93 . ?
C80 C81 1.39 . ?
C80 C83 1.56(3) . ?
C81 C82 1.39 . ?
C81 H81 0.93 . ?
C82 H82 0.93 . ?
C83 C84 1.46(4) . ?
C83 H83A 0.97 . ?
C83 H83B 0.97 . ?
C84 H84A 0.96 . ?
C84 H84B 0.96 . ?
C84 H84C 0.96 . ?
